data_4336503
loop_
_publ_author_name
'Timothy C. Johnstone'
'Justin J. Wilson'
'Stephen J. Lippard'

_publ_contact_author_address
;77 Massachusetts Ave, 18-498
Cambridge, MA 02139
;
_publ_contact_author_email lippard@mit.edu
_publ_contact_author_fax (617)258-8150
_publ_contact_author_name 'Stephen J. Lippard'
_publ_contact_author_phone (617)253-1892
_publ_section_title
;
 Monofunctional and Higher-Valent Platinum Anticancer Agents
;
_journal_name_full 'Inorganic Chemistry'
_journal_page_first 12234
_journal_page_last 12249
_journal_paper_doi 10.1021/ic400538c
_journal_volume 52
_journal_year 2013
_chemical_formula_moiety 'C2 H12 Cl2 N2 O2 Pt, C2 H6 O'
_chemical_formula_sum 'C4 H18 Cl2 N2 O3 Pt'
_chemical_formula_weight 408.19
_chemical_name_systematic
; 
 ? 
;
_space_group_IT_number 14
_symmetry_cell_setting monoclinic
_symmetry_space_group_name_Hall '-P 2ybc'
_symmetry_space_group_name_H-M 'P 1 21/c 1'
_atom_sites_solution_hydrogens geom
_atom_sites_solution_primary direct
_atom_sites_solution_secondary difmap
_audit_creation_method SHELXL-97
_cell_angle_alpha 90.00
_cell_angle_beta 95.8720(10)
_cell_angle_gamma 90.00
_cell_formula_units_Z 4
_cell_length_a 11.2499(9)
_cell_length_b 12.7069(10)
_cell_length_c 8.0645(6)
_cell_measurement_reflns_used 9970
_cell_measurement_temperature 100(2)
_cell_measurement_theta_max 28.69
_cell_measurement_theta_min 2.43
_cell_volume 1146.78(15)
_computing_cell_refinement 'Bruker SMART'
_computing_data_collection 'Bruker SMART'
_computing_data_reduction 'Bruker SAINT'
_computing_molecular_graphics 'Bruker SHELXTL'
_computing_publication_material 'Bruker SHELXTL'
_computing_structure_refinement 'Bruker SHELXTL'
_computing_structure_solution 'Bruker SHELXTL'
_diffrn_ambient_temperature 100(2)
_diffrn_measured_fraction_theta_full 0.999
_diffrn_measured_fraction_theta_max 1.000
_diffrn_measurement_device_type 'CCD area detector'
_diffrn_measurement_method 'phi and omega scans'
_diffrn_radiation_monochromator graphite
_diffrn_radiation_source 'fine-focus sealed tube'
_diffrn_radiation_type MoK\a
_diffrn_radiation_wavelength 0.71073
_diffrn_reflns_av_R_equivalents 0.0392
_diffrn_reflns_av_sigmaI/netI 0.0238
_diffrn_reflns_limit_h_max 15
_diffrn_reflns_limit_h_min -14
_diffrn_reflns_limit_k_max 17
_diffrn_reflns_limit_k_min -17
_diffrn_reflns_limit_l_max 10
_diffrn_reflns_limit_l_min -10
_diffrn_reflns_number 22392
_diffrn_reflns_theta_full 28.72
_diffrn_reflns_theta_max 28.72
_diffrn_reflns_theta_min 1.82
_exptl_absorpt_coefficient_mu 12.679
_exptl_absorpt_correction_T_max 0.7856
_exptl_absorpt_correction_T_min 0.3637
_exptl_absorpt_correction_type multi-scan
_exptl_absorpt_process_details 'Blessing, 1995'
_exptl_crystal_colour yellow
_exptl_crystal_density_diffrn 2.364
_exptl_crystal_description prism
_exptl_crystal_F_000 768
_exptl_crystal_size_max 0.10
_exptl_crystal_size_mid 0.04
_exptl_crystal_size_min 0.02
_refine_diff_density_max 3.421
_refine_diff_density_min -1.881
_refine_diff_density_rms 0.211
_refine_ls_extinction_method none
_refine_ls_goodness_of_fit_ref 1.066
_refine_ls_hydrogen_treatment mixed
_refine_ls_matrix_type full
_refine_ls_number_parameters 118
_refine_ls_number_reflns 2968
_refine_ls_number_restraints 1
_refine_ls_restrained_S_all 1.066
_refine_ls_R_factor_all 0.0363
_refine_ls_R_factor_gt 0.0266
_refine_ls_shift/su_max 0.002
_refine_ls_shift/su_mean 0.000
_refine_ls_structure_factor_coef Fsqd
_refine_ls_weighting_details 'calc w=1/[\s^2^(Fo^2^)+(0.0354P)^2^+3.8052P] where P=(Fo^2^+2Fc^2^)/3'
_refine_ls_weighting_scheme calc
_refine_ls_wR_factor_gt 0.0627
_refine_ls_wR_factor_ref 0.0674
_reflns_number_gt 2457
_reflns_number_total 2968
_reflns_threshold_expression >2sigma(I)
_cod_data_source_file ic400538c_si_001_3.cif
_cod_data_source_block 2*CH3CH2OH
_cod_database_code 4336503

loop_
_symmetry_equiv_pos_as_xyz
'x, y, z'
'-x, y+1/2, -z+1/2'
'-x, -y, -z'
'x, -y-1/2, z-1/2'

loop_
_atom_site_label
_atom_site_type_symbol
_atom_site_fract_x
_atom_site_fract_y
_atom_site_fract_z
_atom_site_U_iso_or_equiv
_atom_site_adp_type
_atom_site_occupancy
_atom_site_symmetry_multiplicity
_atom_site_calc_flag
_atom_site_refinement_flags
Pt1 Pt 1.142447(16) 1.124720(15) 0.777830(19) 0.01634(7) Uani 1 1 d .
Cl1 Cl 1.07622(13) 0.95137(10) 0.75904(14) 0.0248(3) Uani 1 1 d .
Cl2 Cl 1.31289(12) 1.08888(12) 0.64822(15) 0.0277(3) Uani 1 1 d .
O2 O 1.2258(4) 1.1076(3) 1.0077(4) 0.0247(8) Uani 1 1 d .
O1 O 1.0556(4) 1.1598(3) 0.5540(4) 0.0241(8) Uani 1 1 d .
H1 H 0.9982 1.1180 0.5330 0.036 Uiso 1 1 calc R
N1 N 1.1995(4) 1.2761(3) 0.8006(5) 0.0202(8) Uani 1 1 d .
H1A H 1.1515 1.3126 0.8644 0.030 Uiso 1 1 calc R
H1B H 1.1965 1.3061 0.6978 0.030 Uiso 1 1 calc R
H1C H 1.2759 1.2774 0.8498 0.030 Uiso 1 1 calc R
N2 N 0.9899(4) 1.1578(4) 0.8826(5) 0.0220(9) Uani 1 1 d .
H2A H 0.9783 1.1084 0.9610 0.033 Uiso 1 1 calc R
H2B H 0.9268 1.1574 0.8024 0.033 Uiso 1 1 calc R
H2C H 0.9963 1.2224 0.9314 0.033 Uiso 1 1 calc R
O1S O 1.2070(4) 0.8776(4) 0.3947(6) 0.0414(11) Uani 1 1 d D
H1S H 1.232(9) 0.932(5) 0.450(11) 0.09(4) Uiso 1 1 d D
C1 C 1.2946(5) 1.0165(5) 1.0456(6) 0.0268(11) Uani 1 1 d .
H1D H 1.3229 0.9879 0.9424 0.032 Uiso 1 1 calc R
H1E H 1.2448 0.9622 1.0929 0.032 Uiso 1 1 calc R
C2 C 1.3995(6) 1.0419(6) 1.1681(8) 0.0413(15) Uani 1 1 d .
H2D H 1.4465 1.0982 1.1234 0.062 Uiso 1 1 calc R
H2E H 1.4494 0.9791 1.1882 0.062 Uiso 1 1 calc R
H2F H 1.3713 1.0651 1.2732 0.062 Uiso 1 1 calc R
C1S C 1.2676(6) 0.7934(6) 0.4877(9) 0.0431(16) Uani 1 1 d .
H1S1 H 1.2401 0.7256 0.4371 0.052 Uiso 1 1 calc R
H1S2 H 1.2446 0.7949 0.6030 0.052 Uiso 1 1 calc R
C2S C 1.3993(7) 0.7982(7) 0.4945(10) 0.056(2) Uani 1 1 d .
H2S1 H 1.4234 0.7910 0.3817 0.084 Uiso 1 1 calc R
H2S2 H 1.4344 0.7410 0.5648 0.084 Uiso 1 1 calc R
H2S3 H 1.4274 0.8660 0.5416 0.084 Uiso 1 1 calc R

loop_
_atom_site_aniso_label
_atom_site_aniso_U_11
_atom_site_aniso_U_22
_atom_site_aniso_U_33
_atom_site_aniso_U_23
_atom_site_aniso_U_13
_atom_site_aniso_U_12
Pt1 0.02026(11) 0.01881(10) 0.00975(9) -0.00009(6) 0.00055(6) -0.00060(7)
Cl1 0.0359(7) 0.0210(6) 0.0170(5) -0.0014(4) 0.0002(5) -0.0048(5)
Cl2 0.0277(7) 0.0356(7) 0.0207(6) -0.0003(5) 0.0067(5) 0.0047(6)
O2 0.031(2) 0.028(2) 0.0134(16) -0.0050(13) -0.0043(14) 0.0057(16)
O1 0.031(2) 0.0250(18) 0.0144(16) 0.0047(14) -0.0049(14) -0.0047(16)
N1 0.023(2) 0.026(2) 0.0113(17) -0.0025(15) 0.0008(15) -0.0042(18)
N2 0.024(2) 0.022(2) 0.020(2) 0.0016(16) 0.0011(16) -0.0017(18)
O1S 0.035(3) 0.053(3) 0.034(2) 0.002(2) -0.0035(19) -0.007(2)
C1 0.032(3) 0.029(3) 0.019(2) 0.003(2) 0.001(2) 0.002(2)
C2 0.028(3) 0.048(4) 0.046(4) -0.005(3) -0.006(3) 0.010(3)
C1S 0.046(4) 0.046(4) 0.038(3) 0.003(3) 0.006(3) -0.004(3)
C2S 0.053(5) 0.057(5) 0.058(5) 0.001(4) 0.009(4) -0.001(4)

loop_
_atom_type_symbol
_atom_type_description
_atom_type_scat_dispersion_real
_atom_type_scat_dispersion_imag
_atom_type_scat_source
C C 0.0033 0.0016 'International Tables Vol C Tables 4.2.6.8 and 6.1.1.4'
H H 0.0000 0.0000 'International Tables Vol C Tables 4.2.6.8 and 6.1.1.4'
N N 0.0061 0.0033 'International Tables Vol C Tables 4.2.6.8 and 6.1.1.4'
O O 0.0106 0.0060 'International Tables Vol C Tables 4.2.6.8 and 6.1.1.4'
Cl Cl 0.1484 0.1585 'International Tables Vol C Tables 4.2.6.8 and 6.1.1.4'
Pt Pt -1.7033 8.3905 'International Tables Vol C Tables 4.2.6.8 and 6.1.1.4'

loop_
_geom_angle_atom_site_label_1
_geom_angle_atom_site_label_2
_geom_angle_atom_site_label_3
_geom_angle
O2 Pt1 O1 173.22(15)
O2 Pt1 N1 84.58(16)
O1 Pt1 N1 89.48(16)
O2 Pt1 N2 88.45(17)
O1 Pt1 N2 88.52(17)
N1 Pt1 N2 92.22(18)
O2 Pt1 Cl2 93.75(12)
O1 Pt1 Cl2 89.26(12)
N1 Pt1 Cl2 87.63(13)
N2 Pt1 Cl2 177.77(12)
O2 Pt1 Cl1 94.24(11)
O1 Pt1 Cl1 91.64(11)
N1 Pt1 Cl1 178.50(11)
N2 Pt1 Cl1 86.82(13)
Cl2 Pt1 Cl1 93.37(5)
C1 O2 Pt1 119.1(3)
O2 C1 C2 110.2(5)
O1S C1S C2S 114.1(6)

loop_
_geom_bond_atom_site_label_1
_geom_bond_atom_site_label_2
_geom_bond_distance
Pt1 O2 2.002(3)
Pt1 O1 2.012(3)
Pt1 N1 2.030(4)
Pt1 N2 2.033(4)
Pt1 Cl2 2.3209(13)
Pt1 Cl1 2.3253(12)
O2 C1 1.408(6)
O1S C1S 1.438(8)
C1 C2 1.494(8)
C1S C2S 1.478(10)

loop_
_geom_hbond_atom_site_label_D
_geom_hbond_atom_site_label_H
_geom_hbond_atom_site_label_A
_geom_hbond_distance_DH
_geom_hbond_distance_HA
_geom_hbond_distance_DA
_geom_hbond_angle_DHA
_geom_hbond_site_symmetry_A
O1 H1 O1S 0.84 2.44 3.062(7) 131.7 3_776
O1 H1 Cl1 0.84 2.57 3.131(4) 124.9 3_776
N1 H1A O1 0.91 1.99 2.852(6) 157.5 4_586
N1 H1B O2 0.91 1.94 2.828(5) 164.5 4_585
N1 H1C Cl2 0.91 2.94 3.420(4) 114.6 4_586
N2 H2A Cl1 0.91 2.52 3.357(4) 153.8 3_777
N2 H2B O1S 0.91 2.12 3.016(6) 167.3 3_776
N2 H2C O1 0.91 1.88 2.760(6) 162.6 4_586
O1S H1S Cl2 0.86(2) 2.66(2) 3.509(5) 175(9) .

loop_
_geom_torsion_atom_site_label_1
_geom_torsion_atom_site_label_2
_geom_torsion_atom_site_label_3
_geom_torsion_atom_site_label_4
_geom_torsion
N1 Pt1 O2 C1 -137.6(4)
N2 Pt1 O2 C1 130.0(4)
Cl2 Pt1 O2 C1 -50.4(4)
Cl1 Pt1 O2 C1 43.3(4)
Pt1 O2 C1 C2 146.5(4)
